data_1539981
loop_
_publ_author_name
'Yusenko, K.V.'
'Gromilov, S.A.'
'Baidina, I.A.'
'Korolkov, I.V.'
'Venediktov, A.V.'
'Korenev, S.V.'

_publ_section_title
;
 Crystal structure of the double complex compounds (M (N H3)5 Cl)2 (Ir
 Cl6) Cl2 (M= Co, Rh, Ir)
;
_journal_name_full 'Zhurnal Strukturnoi Khimii (Issue-No. from 1981)'
_journal_page_first 74
_journal_page_last 82
_journal_volume 44
_journal_year 2003
_chemical_formula_sum 'Cl10 H30 Ir N10 Rh2'
_chemical_name_systematic '(Rh (N H3)5 Cl)2 (Ir Cl6) Cl2'
_space_group_IT_number 12
_symmetry_space_group_name_Hall '-C 2y'
_symmetry_space_group_name_H-M 'C 1 2/m 1'
_cell_angle_alpha 90
_cell_angle_beta 99.75
_cell_angle_gamma 90
_cell_formula_units_Z 2
_cell_length_a 11.213
_cell_length_b 7.91
_cell_length_c 13.42
_cell_volume 1173.092
_citation_journal_id_ASTM ZSTKAI
_cod_data_source_file Yusenko_ZSTKAI_2003_440.cif
_cod_data_source_block H30Cl10Ir1N10Rh2
_cod_original_formula_sum 'H30 Cl10 Ir1 N10 Rh2'
_cod_database_code 1539981

loop_
_symmetry_equiv_pos_as_xyz
x,y,z
-x,y,-z
-x,-y,-z
x,-y,z
x+1/2,y+1/2,z
-x+1/2,y+1/2,-z
-x+1/2,-y+1/2,-z
x+1/2,-y+1/2,z

loop_
_atom_site_label
_atom_site_type_symbol
_atom_site_fract_x
_atom_site_fract_y
_atom_site_fract_z
_atom_site_occupancy
_atom_site_U_iso_or_equiv
_atom_site_attached_hydrogens
Rh1 Rh+3 -0.3279 0 0.301 1 0.0 0
Cl3 Cl-1 0.2094 0 0.0223 1 0.0 0
N2 N-3 -0.267 0.1833 0.2118 1 0.0 3
Cl5 Cl-1 -0.1759 0.5 0.3763 1 0.0 0
Ir1 Ir+4 0 0 0 1 0.0 0
Cl1 Cl-1 0.0089 0 0.1757 1 0.0 0
Cl4 Cl-1 0 -0.2924 0 1 0.0 0
N3 N-3 -0.3836 0.1853 0.3926 1 0.0 3
Cl2 Cl-1 -0.1359 0 0.4019 1 0.0 0
N1 N-3 -0.4979 0 0.212 1 0.0 3
